data_2100173
loop_
_publ_author_name
'Nowell, Harriott'
'Price, Sarah L.'

_publ_section_title
;
 Validation of a search technique for crystal structure prediction
 of flexible molecules by application to piracetam
;
_journal_issue 5
_journal_name_full
;
 Acta Crystallographica, Section B: Structural Science
;
_journal_page_first 558
_journal_page_last 568
_journal_paper_doi 10.1107/s0108768105018549
_journal_volume 61
_journal_year 2005
_chemical_formula_sum 'C6 H10 N2 O2'
_space_group_IT_number 14
_symmetry_cell_setting monoclinic
_symmetry_space_group_name_Hall '-P 2ybc'
_symmetry_space_group_name_H-M 'P 1 21/c 1'
_cell_angle_alpha 90
_cell_angle_beta 89.645
_cell_angle_gamma 90
_cell_formula_units_Z 4
_cell_length_a 6.4237
_cell_length_b 8.6118
_cell_length_c 12.929
_cell_volume 715.214
_cod_depositor_comments
;
 Marking structure as being theoretically determined.

 Antanas Vaitkus,
 2017-08-05

 Adding the _cell_formula_units_Z data item.

 Antanas Vaitkus,
 2017-08-05
;
_cod_original_sg_symbol_H-M 'P 21/c'
_cod_struct_determination_method theoretical
_cod_database_code 2100173

loop_
_symmetry_equiv_pos_site_id
_symmetry_equiv_pos_as_xyz
1 x,y,z
2 -x,1/2+y,1/2-z
3 -x,-y,-z
4 x,1/2-y,1/2+z

loop_
_atom_site_label
_atom_site_fract_x
_atom_site_fract_y
_atom_site_fract_z
_atom_site_type_symbol
C1 0.495416 0.144516 0.675499 C
C2 0.383845 0.209742 0.769946 C
C3 0.549186 0.207153 0.854416 C
C4 0.753311 0.22505 0.793472 C
C5 0.852798 0.133303 0.613733 C
C6 0.912765 0.293896 0.572479 C
N1 0.705682 0.14504 0.697269 N
N2 1.09514 0.297562 0.518023 N
O1 0.41859 0.100089 0.594057 O
O2 0.801709 0.408392 0.58557 O
H1 0.243622 0.143702 0.787401 H
H2 0.337784 0.328389 0.750844 H
H3 0.547835 0.095257 0.893817 H
H4 0.529342 0.298027 0.912147 H
H5 0.790433 0.347073 0.778921 H
H6 0.885363 0.170293 0.831726 H
H7 0.776815 0.0687979 0.551836 H
H8 0.990739 0.0688639 0.638103 H
H9 1.19328 0.206944 0.515745 H
H10 1.14234 0.399971 0.488759 H
